data_7157892
loop_
_publ_author_name
'Liu, Anan'
'Ma, Dongge'
'Qian, Yuhang'
'Li, Jundan'
'Zhai, Shan'
'Wang, Yi'
'Chen, Chuncheng'

_publ_section_title
;
 A powerful azomethine ylide route mediated by TiO<sub>2</sub>
 photocatalysis for the preparation of polysubstituted imidazolidines.
;
_journal_issue 10
_journal_name_full 'Organic &amp; biomolecular chemistry'
_journal_page_first 2192
_journal_page_last 2197
_journal_paper_doi 10.1039/d0ob02277b
_journal_volume 19
_journal_year 2021
_chemical_formula_moiety 'C30 H30 N2'
_chemical_formula_sum 'C30 H30 N2'
_chemical_formula_weight 418.56
_space_group_crystal_system monoclinic
_space_group_IT_number 14
_space_group_name_Hall '-P 2ybc'
_space_group_name_H-M_alt 'P 1 21/c 1'
_atom_sites_solution_hydrogens geom
_atom_sites_solution_primary direct
_audit_creation_date 2018-07-19
_audit_creation_method
;
Olex2 1.2-beta
(compiled 2016.11.30 svn.r3356 for OlexSys, GUI svn.r5269)
;
_audit_update_record
;
2018-07-19 deposited with the CCDC.	2021-02-16 downloaded from the CCDC.
;
_cell_angle_alpha 90
_cell_angle_beta 115.20(3)
_cell_angle_gamma 90
_cell_formula_units_Z 8
_cell_length_a 31.342(6)
_cell_length_b 5.8152(12)
_cell_length_c 29.181(6)
_cell_measurement_reflns_used 12726
_cell_measurement_temperature 173(2)
_cell_measurement_theta_max 27.4775
_cell_measurement_theta_min 1.3092
_cell_volume 4812(2)
_computing_cell_refinement 'CrystalClear (Rigaku Inc., 2007)'
_computing_data_collection 'CrystalClear (Rigaku Inc., 2007)'
_computing_data_reduction 'CrystalClear (Rigaku Inc., 2007)'
_computing_molecular_graphics 'Olex2 (Dolomanov et al., 2009)'
_computing_publication_material 'Olex2 (Dolomanov et al., 2009)'
_computing_structure_refinement 'ShelXL (Sheldrick, 2015)'
_computing_structure_solution 'SIR2004 (Burla et al., 2007)'
_diffrn_ambient_temperature 173(2)
_diffrn_measured_fraction_theta_full 0.997
_diffrn_measured_fraction_theta_max 0.997
_diffrn_measurement_device_type 'MM007-HF CCD(Saturn 724+)'
_diffrn_measurement_method '\w scans at fixed \c = 45\%'
_diffrn_radiation_type MoK\a
_diffrn_radiation_wavelength 0.71073
_diffrn_reflns_av_R_equivalents 0.0786
_diffrn_reflns_av_unetI/netI 0.0716
_diffrn_reflns_Laue_measured_fraction_full 0.997
_diffrn_reflns_Laue_measured_fraction_max 0.997
_diffrn_reflns_limit_h_max 37
_diffrn_reflns_limit_h_min -37
_diffrn_reflns_limit_k_max 6
_diffrn_reflns_limit_k_min -6
_diffrn_reflns_limit_l_max 34
_diffrn_reflns_limit_l_min -34
_diffrn_reflns_number 30614
_diffrn_reflns_point_group_measured_fraction_full 0.997
_diffrn_reflns_point_group_measured_fraction_max 0.997
_diffrn_reflns_theta_full 25.200
_diffrn_reflns_theta_max 25.200
_diffrn_reflns_theta_min 1.397
_exptl_absorpt_coefficient_mu 0.067
_exptl_absorpt_correction_T_max 1.0000
_exptl_absorpt_correction_T_min 0.6336
_exptl_absorpt_correction_type multi-scan
_exptl_absorpt_process_details 'CrystalClear (Rigaku Inc., 2007)'
_exptl_crystal_colour colourless
_exptl_crystal_colour_primary colourless
_exptl_crystal_density_diffrn 1.155
_exptl_crystal_description needle
_exptl_crystal_F_000 1792
_exptl_crystal_size_max 0.28
_exptl_crystal_size_mid 0.07
_exptl_crystal_size_min 0.05
_refine_diff_density_max 0.182
_refine_diff_density_min -0.191
_refine_diff_density_rms 0.041
_refine_ls_extinction_method none
_refine_ls_goodness_of_fit_ref 1.287
_refine_ls_hydrogen_treatment constr
_refine_ls_matrix_type full
_refine_ls_number_parameters 579
_refine_ls_number_reflns 8612
_refine_ls_number_restraints 0
_refine_ls_restrained_S_all 1.287
_refine_ls_R_factor_all 0.1324
_refine_ls_R_factor_gt 0.1029
_refine_ls_shift/su_max 0.001
_refine_ls_shift/su_mean 0.000
_refine_ls_structure_factor_coef Fsqd
_refine_ls_weighting_details 'w=1/[\s^2^(Fo^2^)+(0.0200P)^2^+3.8773P] where P=(Fo^2^+2Fc^2^)/3'
_refine_ls_weighting_scheme calc
_refine_ls_wR_factor_gt 0.1467
_refine_ls_wR_factor_ref 0.1564
_reflns_Friedel_coverage 0.000
_reflns_number_gt 6822
_reflns_number_total 8612
_reflns_threshold_expression 'I > 2\s(I)'
_cod_data_source_file d0ob02277b2.cif
_cod_data_source_block a
_cod_depositor_comments
;
The following automatic conversions were performed:

data item '_diffrn_ambient_temperature' value '173(2' was changed to
'173(2)' -- precision was estimated.

Automatic conversion script
Id: cif_fix_values 7556 2019-12-06 15:28:31Z antanas 

 Adding full bibliography for 7157892.cif.
;
_cod_database_code 7157892
_shelx_space_group_comment
;
The symmetry employed for this shelxl refinement is uniquely defined
by the following loop, which should always be used as a source of
symmetry information in preference to the above space-group names.
They are only intended as comments.
;
_olex2_refinement_description
;
1. Fixed Uiso
 At 1.2 times of:
  All C(H) groups, All C(H,H) groups
 At 1.5 times of:
  All C(H,H,H) groups
2.a Ternary CH refined with riding coordinates:
 C1(H1), C2(H2), C3(H3), C1A(H1A), C2A(H2A), C3A(H3A)
2.b Secondary CH2 refined with riding coordinates:
 C16(H16A,H16B), C24(H24A,H24B), C16A(H16C,H16D), C24A(H24C,H24D)
2.c Aromatic/amide H refined with riding coordinates:
 C5(H5), C6(H6), C7(H7), C8(H8), C9(H9), C11(H11), C12(H12), C13(H13),
 C14(H14), C15(H15), C18(H18), C19(H19), C20(H20), C21(H21), C22(H22), C26(H26),
  C27(H27), C28(H28), C29(H29), C30(H30), C5A(H5A), C6A(H6A), C7A(H7A),
 C8A(H8A), C9A(H9A), C11A(H11A), C12A(H12A), C13A(H13A), C14A(H14A), C15A(H15A),
  C18A(H18A), C19A(H19A), C20A(H20A), C21A(H21A), C22A(H22A), C26A(H26A),
 C27A(H27A), C28A(H28A), C29A(H29A), C30A(H30A)
2.d Idealised Me refined as rotating group:
 C23(H23A,H23B,H23C), C23A(H23D,H23E,H23F)
;
_shelx_shelxl_version_number 2014/7
_olex2_submission_special_instructions 'No special instructions were received'

loop_
_space_group_symop_operation_xyz
'x, y, z'
'-x, y+1/2, -z+1/2'
'-x, -y, -z'
'x, -y-1/2, z-1/2'

loop_
_atom_site_label
_atom_site_type_symbol
_atom_site_fract_x
_atom_site_fract_y
_atom_site_fract_z
_atom_site_U_iso_or_equiv
_atom_site_adp_type
_atom_site_occupancy
_atom_site_site_symmetry_order
_atom_site_calc_flag
_atom_site_refinement_flags_posn
_atom_site_refinement_flags_adp
_atom_site_refinement_flags_occupancy
_atom_site_disorder_assembly
_atom_site_disorder_group
N1 N 0.88860(8) 0.7208(5) 0.52348(9) 0.0298(6) Uani 1 1 d . . . . .
N2 N 0.84506(8) 0.6965(5) 0.57104(9) 0.0293(6) Uani 1 1 d . . . . .
C1 C 0.92114(10) 0.7087(6) 0.57715(10) 0.0277(7) Uani 1 1 d . . . . .
H1 H 0.9273 0.5440 0.5878 0.033 Uiso 1 1 calc R . . . .
C2 C 0.88985(10) 0.8164(6) 0.59985(11) 0.0282(7) Uani 1 1 d . . . . .
H2 H 0.8856 0.9834 0.5909 0.034 Uiso 1 1 calc R . . . .
C3 C 0.84243(11) 0.6444(6) 0.52022(11) 0.0300(8) Uani 1 1 d . . . . .
H3 H 0.8171 0.7407 0.4945 0.036 Uiso 1 1 calc R . . . .
C4 C 0.96732(11) 0.8301(6) 0.59026(11) 0.0285(7) Uani 1 1 d . . . . .
C5 C 0.96936(12) 1.0361(6) 0.56722(13) 0.0381(9) Uani 1 1 d . . . . .
H5 H 0.9412 1.1011 0.5423 0.046 Uiso 1 1 calc R . . . .
C6 C 1.01198(13) 1.1483(7) 0.58013(14) 0.0489(10) Uani 1 1 d . . . . .
H6 H 1.0130 1.2888 0.5640 0.059 Uiso 1 1 calc R . . . .
C7 C 1.05277(13) 1.0557(8) 0.61629(14) 0.0502(11) Uani 1 1 d . . . . .
H7 H 1.0820 1.1329 0.6255 0.060 Uiso 1 1 calc R . . . .
C8 C 1.05121(12) 0.8506(7) 0.63914(12) 0.0434(10) Uani 1 1 d . . . . .
H8 H 1.0794 0.7858 0.6639 0.052 Uiso 1 1 calc R . . . .
C9 C 1.00862(11) 0.7386(6) 0.62616(11) 0.0354(8) Uani 1 1 d . . . . .
H9 H 1.0079 0.5973 0.6422 0.042 Uiso 1 1 calc R . . . .
C10 C 0.90776(10) 0.7920(6) 0.65673(11) 0.0282(7) Uani 1 1 d . . . . .
C11 C 0.93507(11) 0.9659(6) 0.68793(11) 0.0329(8) Uani 1 1 d . . . . .
H11 H 0.9410 1.1012 0.6733 0.039 Uiso 1 1 calc R . . . .
C12 C 0.95392(12) 0.9446(6) 0.74045(12) 0.0365(8) Uani 1 1 d . . . . .
H12 H 0.9729 1.0638 0.7616 0.044 Uiso 1 1 calc R . . . .
C13 C 0.94475(11) 0.7493(6) 0.76157(12) 0.0366(9) Uani 1 1 d . . . . .
H13 H 0.9572 0.7343 0.7973 0.044 Uiso 1 1 calc R . . . .
C14 C 0.91750(11) 0.5758(6) 0.73082(12) 0.0377(8) Uani 1 1 d . . . . .
H14 H 0.9113 0.4415 0.7455 0.045 Uiso 1 1 calc R . . . .
C15 C 0.89900(11) 0.5960(6) 0.67849(12) 0.0343(8) Uani 1 1 d . . . . .
H15 H 0.8803 0.4755 0.6575 0.041 Uiso 1 1 calc R . . . .
C16 C 0.80358(11) 0.8190(6) 0.57018(12) 0.0353(8) Uani 1 1 d . . . . .
H16A H 0.7987 0.9624 0.5503 0.042 Uiso 1 1 calc R . . . .
H16B H 0.8093 0.8614 0.6052 0.042 Uiso 1 1 calc R . . . .
C17 C 0.75986(11) 0.6709(6) 0.54704(12) 0.0336(8) Uani 1 1 d . . . . .
C18 C 0.72397(12) 0.7243(7) 0.50044(13) 0.0461(10) Uani 1 1 d . . . . .
H18 H 0.7255 0.8628 0.4839 0.055 Uiso 1 1 calc R . . . .
C19 C 0.68571(13) 0.5775(8) 0.47752(15) 0.0590(12) Uani 1 1 d . . . . .
H19 H 0.6614 0.6150 0.4453 0.071 Uiso 1 1 calc R . . . .
C20 C 0.68292(14) 0.3779(8) 0.50139(16) 0.0579(12) Uani 1 1 d . . . . .
H20 H 0.6570 0.2766 0.4855 0.069 Uiso 1 1 calc R . . . .
C21 C 0.71786(13) 0.3252(7) 0.54843(15) 0.0482(10) Uani 1 1 d . . . . .
H21 H 0.7156 0.1891 0.5653 0.058 Uiso 1 1 calc R . . . .
C22 C 0.75619(12) 0.4696(6) 0.57120(13) 0.0398(9) Uani 1 1 d . . . . .
H22 H 0.7802 0.4316 0.6036 0.048 Uiso 1 1 calc R . . . .
C23 C 0.83067(12) 0.3917(6) 0.50737(12) 0.0381(9) Uani 1 1 d . . . . .
H23A H 0.8283 0.3606 0.4734 0.057 Uiso 1 1 calc GR . . . .
H23B H 0.8005 0.3558 0.5084 0.057 Uiso 1 1 calc GR . . . .
H23C H 0.8556 0.2960 0.5321 0.057 Uiso 1 1 calc GR . . . .
C24 C 0.90541(11) 0.6104(6) 0.48916(11) 0.0321(8) Uani 1 1 d . . . . .
H24A H 0.9080 0.4427 0.4956 0.038 Uiso 1 1 calc R . . . .
H24B H 0.9373 0.6691 0.4965 0.038 Uiso 1 1 calc R . . . .
C25 C 0.87329(10) 0.6525(6) 0.43383(11) 0.0275(7) Uani 1 1 d . . . . .
C26 C 0.84798(11) 0.8547(6) 0.41732(12) 0.0334(8) Uani 1 1 d . . . . .
H26 H 0.8496 0.9689 0.4413 0.040 Uiso 1 1 calc R . . . .
C27 C 0.82029(11) 0.8921(6) 0.36608(12) 0.0396(9) Uani 1 1 d . . . . .
H27 H 0.8029 1.0308 0.3551 0.048 Uiso 1 1 calc R . . . .
C28 C 0.81817(12) 0.7274(7) 0.33109(12) 0.0424(9) Uani 1 1 d . . . . .
H28 H 0.7996 0.7534 0.2960 0.051 Uiso 1 1 calc R . . . .
C29 C 0.84316(12) 0.5242(7) 0.34728(12) 0.0428(9) Uani 1 1 d . . . . .
H29 H 0.8416 0.4101 0.3233 0.051 Uiso 1 1 calc R . . . .
C30 C 0.87035(12) 0.4875(6) 0.39832(12) 0.0368(8) Uani 1 1 d . . . . .
H30 H 0.8873 0.3473 0.4092 0.044 Uiso 1 1 calc R . . . .
N1A N 0.60604(8) 0.3487(5) 0.20397(9) 0.0314(7) Uani 1 1 d . . . . .
N2A N 0.63672(9) 0.3591(5) 0.14394(9) 0.0310(6) Uani 1 1 d . . . . .
C1A C 0.65681(10) 0.3989(6) 0.22986(11) 0.0312(8) Uani 1 1 d . . . . .
H1A H 0.6617 0.5687 0.2294 0.037 Uiso 1 1 calc R . . . .
C2A C 0.67329(10) 0.2828(6) 0.19314(11) 0.0304(8) Uani 1 1 d . . . . .
H2A H 0.6708 0.1124 0.1959 0.036 Uiso 1 1 calc R . . . .
C3A C 0.59281(11) 0.4021(6) 0.15018(12) 0.0349(8) Uani 1 1 d . . . . .
H3A H 0.5679 0.2922 0.1284 0.042 Uiso 1 1 calc R . . . .
C4A C 0.67967(11) 0.3144(6) 0.28384(12) 0.0329(8) Uani 1 1 d . . . . .
C5A C 0.66867(12) 0.1036(6) 0.29799(13) 0.0418(9) Uani 1 1 d . . . . .
H5A H 0.6466 0.0056 0.2731 0.050 Uiso 1 1 calc R . . . .
C6A C 0.68987(13) 0.0342(7) 0.34858(14) 0.0498(10) Uani 1 1 d . . . . .
H6A H 0.6820 -0.1102 0.3581 0.060 Uiso 1 1 calc R . . . .
C7A C 0.72221(14) 0.1749(8) 0.38468(14) 0.0563(11) Uani 1 1 d . . . . .
H7A H 0.7365 0.1276 0.4191 0.068 Uiso 1 1 calc R . . . .
C8A C 0.73375(14) 0.3835(8) 0.37098(14) 0.0581(12) Uani 1 1 d . . . . .
H8A H 0.7563 0.4800 0.3958 0.070 Uiso 1 1 calc R . . . .
C9A C 0.71237(12) 0.4525(7) 0.32078(13) 0.0434(9) Uani 1 1 d . . . . .
H9A H 0.7203 0.5974 0.3115 0.052 Uiso 1 1 calc R . . . .
C10A C 0.72216(11) 0.3404(6) 0.19862(11) 0.0313(8) Uani 1 1 d . . . . .
C11A C 0.75838(11) 0.1837(6) 0.22012(12) 0.0388(9) Uani 1 1 d . . . . .
H11A H 0.7523 0.0411 0.2321 0.047 Uiso 1 1 calc R . . . .
C12A C 0.80349(12) 0.2300(7) 0.22469(13) 0.0462(10) Uani 1 1 d . . . . .
H12A H 0.8279 0.1199 0.2396 0.055 Uiso 1 1 calc R . . . .
C13A C 0.81257(13) 0.4372(8) 0.20739(13) 0.0480(10) Uani 1 1 d . . . . .
H13A H 0.8432 0.4698 0.2100 0.058 Uiso 1 1 calc R . . . .
C14A C 0.77674(13) 0.5969(7) 0.18622(13) 0.0440(9) Uani 1 1 d . . . . .
H14A H 0.7830 0.7407 0.1749 0.053 Uiso 1 1 calc R . . . .
C15A C 0.73187(12) 0.5486(6) 0.18147(12) 0.0381(9) Uani 1 1 d . . . . .
H15A H 0.7074 0.6585 0.1664 0.046 Uiso 1 1 calc R . . . .
C16A C 0.63108(12) 0.1993(6) 0.10309(11) 0.0367(8) Uani 1 1 d . . . . .
H16C H 0.6160 0.0567 0.1076 0.044 Uiso 1 1 calc R . . . .
H16D H 0.6627 0.1578 0.1057 0.044 Uiso 1 1 calc R . . . .
C17A C 0.60188(11) 0.2944(6) 0.05079(12) 0.0340(8) Uani 1 1 d . . . . .
C18A C 0.56540(12) 0.1652(7) 0.01596(13) 0.0451(9) Uani 1 1 d . . . . .
H18A H 0.5575 0.0220 0.0260 0.054 Uiso 1 1 calc R . . . .
C19A C 0.54036(14) 0.2416(8) -0.03321(14) 0.0601(12) Uani 1 1 d . . . . .
H19A H 0.5157 0.1500 -0.0568 0.072 Uiso 1 1 calc R . . . .
C20A C 0.55118(15) 0.4509(8) -0.04794(14) 0.0583(12) Uani 1 1 d . . . . .
H20A H 0.5339 0.5036 -0.0817 0.070 Uiso 1 1 calc R . . . .
C21A C 0.58708(13) 0.5834(7) -0.01361(14) 0.0473(10) Uani 1 1 d . . . . .
H21A H 0.5944 0.7282 -0.0236 0.057 Uiso 1 1 calc R . . . .
C22A C 0.61259(12) 0.5043(6) 0.03578(13) 0.0413(9) Uani 1 1 d . . . . .
H22A H 0.6375 0.5950 0.0593 0.050 Uiso 1 1 calc R . . . .
C23A C 0.57609(13) 0.6454(6) 0.13455(13) 0.0464(10) Uani 1 1 d . . . . .
H23D H 0.5469 0.6720 0.1385 0.070 Uiso 1 1 calc GR . . . .
H23E H 0.5701 0.6685 0.0991 0.070 Uiso 1 1 calc GR . . . .
H23F H 0.6004 0.7536 0.1560 0.070 Uiso 1 1 calc GR . . . .
C24A C 0.57738(11) 0.4551(6) 0.22662(11) 0.0342(8) Uani 1 1 d . . . . .
H24C H 0.5788 0.6243 0.2237 0.041 Uiso 1 1 calc R . . . .
H24D H 0.5909 0.4159 0.2631 0.041 Uiso 1 1 calc R . . . .
C25A C 0.52617(11) 0.3787(6) 0.20187(11) 0.0286(7) Uani 1 1 d . . . . .
C26A C 0.51304(11) 0.1658(6) 0.17865(12) 0.0345(8) Uani 1 1 d . . . . .
H26A H 0.5364 0.0650 0.1774 0.041 Uiso 1 1 calc R . . . .
C27A C 0.46584(12) 0.0986(7) 0.15714(12) 0.0415(9) Uani 1 1 d . . . . .
H27A H 0.4570 -0.0464 0.1408 0.050 Uiso 1 1 calc R . . . .
C28A C 0.43189(12) 0.2429(7) 0.15957(13) 0.0426(9) Uani 1 1 d . . . . .
H28A H 0.3997 0.1970 0.1453 0.051 Uiso 1 1 calc R . . . .
C29A C 0.44494(12) 0.4544(7) 0.18291(13) 0.0423(9) Uani 1 1 d . . . . .
H29A H 0.4216 0.5542 0.1846 0.051 Uiso 1 1 calc R . . . .
C30A C 0.49178(11) 0.5218(6) 0.20393(12) 0.0346(8) Uani 1 1 d . . . . .
H30A H 0.5004 0.6676 0.2199 0.042 Uiso 1 1 calc R . . . .

loop_
_atom_site_aniso_label
_atom_site_aniso_U_11
_atom_site_aniso_U_22
_atom_site_aniso_U_33
_atom_site_aniso_U_23
_atom_site_aniso_U_13
_atom_site_aniso_U_12
N1 0.0268(14) 0.0423(17) 0.0215(13) -0.0001(12) 0.0113(11) 0.0008(13)
N2 0.0260(13) 0.0408(17) 0.0216(13) -0.0035(12) 0.0106(11) -0.0026(13)
C1 0.0313(17) 0.0309(19) 0.0201(15) 0.0038(14) 0.0102(14) 0.0033(15)
C2 0.0295(17) 0.0305(18) 0.0241(16) 0.0031(14) 0.0109(14) -0.0008(15)
C3 0.0292(17) 0.039(2) 0.0215(16) 0.0049(15) 0.0102(14) 0.0024(16)
C4 0.0312(17) 0.0340(19) 0.0229(16) -0.0040(15) 0.0140(14) -0.0002(16)
C5 0.037(2) 0.040(2) 0.038(2) 0.0022(17) 0.0170(17) 0.0005(18)
C6 0.053(2) 0.051(3) 0.054(2) -0.005(2) 0.033(2) -0.015(2)
C7 0.037(2) 0.072(3) 0.048(2) -0.022(2) 0.0250(19) -0.020(2)
C8 0.0291(19) 0.069(3) 0.0310(19) -0.0091(19) 0.0112(16) 0.005(2)
C9 0.0320(18) 0.049(2) 0.0251(17) -0.0016(16) 0.0119(15) 0.0032(17)
C10 0.0304(17) 0.0339(19) 0.0235(16) 0.0017(15) 0.0146(14) 0.0002(16)
C11 0.0377(19) 0.034(2) 0.0275(17) 0.0001(15) 0.0143(16) -0.0034(16)
C12 0.040(2) 0.041(2) 0.0272(18) -0.0086(16) 0.0139(16) -0.0062(18)
C13 0.0349(19) 0.052(2) 0.0228(17) 0.0041(16) 0.0120(15) 0.0007(18)
C14 0.038(2) 0.044(2) 0.0299(18) 0.0081(16) 0.0125(16) -0.0040(18)
C15 0.0363(19) 0.034(2) 0.0300(18) -0.0015(15) 0.0119(15) -0.0037(16)
C16 0.0339(18) 0.042(2) 0.0336(18) 0.0003(16) 0.0176(15) 0.0027(17)
C17 0.0283(17) 0.042(2) 0.0356(19) 0.0012(17) 0.0183(15) 0.0024(17)
C18 0.040(2) 0.056(3) 0.044(2) 0.0069(19) 0.0189(18) 0.003(2)
C19 0.036(2) 0.092(4) 0.041(2) 0.002(2) 0.0089(19) -0.007(2)
C20 0.042(2) 0.076(3) 0.060(3) -0.012(2) 0.027(2) -0.015(2)
C21 0.048(2) 0.050(3) 0.059(3) -0.004(2) 0.034(2) -0.008(2)
C22 0.036(2) 0.051(2) 0.0360(19) 0.0035(18) 0.0193(17) 0.0042(19)
C23 0.039(2) 0.046(2) 0.0323(19) -0.0029(16) 0.0177(16) -0.0053(18)
C24 0.0333(18) 0.039(2) 0.0266(17) 0.0019(15) 0.0152(15) 0.0041(16)
C25 0.0276(17) 0.0345(19) 0.0220(16) 0.0018(15) 0.0120(14) -0.0015(15)
C26 0.0390(19) 0.035(2) 0.0300(18) 0.0021(15) 0.0184(16) 0.0002(17)
C27 0.036(2) 0.046(2) 0.036(2) 0.0131(18) 0.0158(17) 0.0072(18)
C28 0.040(2) 0.058(3) 0.0255(18) 0.0041(18) 0.0103(16) -0.004(2)
C29 0.053(2) 0.046(2) 0.0268(19) -0.0077(17) 0.0148(17) -0.007(2)
C30 0.042(2) 0.037(2) 0.0307(19) -0.0006(16) 0.0152(16) 0.0011(17)
N1A 0.0262(14) 0.0463(18) 0.0226(13) -0.0012(13) 0.0113(11) 0.0016(13)
N2A 0.0284(14) 0.0415(17) 0.0234(14) 0.0012(13) 0.0113(12) 0.0059(13)
C1A 0.0258(17) 0.039(2) 0.0273(17) 0.0049(15) 0.0100(14) 0.0011(16)
C2A 0.0297(17) 0.036(2) 0.0258(17) 0.0018(15) 0.0121(14) 0.0041(16)
C3A 0.0328(18) 0.045(2) 0.0269(17) -0.0002(16) 0.0129(15) -0.0012(17)
C4A 0.0270(17) 0.041(2) 0.0339(18) 0.0030(16) 0.0166(15) 0.0023(16)
C5A 0.037(2) 0.048(2) 0.040(2) 0.0018(18) 0.0157(17) -0.0028(18)
C6A 0.050(2) 0.059(3) 0.047(2) 0.017(2) 0.027(2) 0.005(2)
C7A 0.053(2) 0.079(3) 0.032(2) 0.012(2) 0.0126(19) 0.004(2)
C8A 0.053(3) 0.075(3) 0.033(2) -0.001(2) 0.0054(19) -0.005(2)
C9A 0.039(2) 0.052(2) 0.035(2) 0.0032(18) 0.0121(17) -0.0047(19)
C10A 0.0304(18) 0.042(2) 0.0234(16) -0.0025(15) 0.0132(14) -0.0018(17)
C11A 0.0332(19) 0.045(2) 0.0372(19) -0.0021(17) 0.0140(16) 0.0010(18)
C12A 0.0304(19) 0.065(3) 0.040(2) -0.005(2) 0.0120(17) 0.004(2)
C13A 0.035(2) 0.075(3) 0.041(2) -0.019(2) 0.0235(18) -0.014(2)
C14A 0.047(2) 0.049(2) 0.044(2) -0.0063(19) 0.0280(19) -0.013(2)
C15A 0.037(2) 0.044(2) 0.038(2) 0.0004(17) 0.0210(17) -0.0014(18)
C16A 0.042(2) 0.040(2) 0.0305(18) 0.0003(16) 0.0177(16) 0.0017(18)
C17A 0.0379(19) 0.039(2) 0.0273(18) 0.0002(16) 0.0163(16) 0.0033(17)
C18A 0.050(2) 0.045(2) 0.035(2) 0.0045(18) 0.0125(18) -0.003(2)
C19A 0.060(3) 0.063(3) 0.040(2) 0.004(2) 0.004(2) -0.006(2)
C20A 0.064(3) 0.064(3) 0.035(2) 0.010(2) 0.009(2) 0.003(2)
C21A 0.062(3) 0.042(2) 0.044(2) 0.0135(19) 0.030(2) 0.008(2)
C22A 0.043(2) 0.045(2) 0.037(2) -0.0012(17) 0.0181(17) 0.0012(19)
C23A 0.048(2) 0.052(2) 0.043(2) 0.0146(19) 0.0230(19) 0.014(2)
C24A 0.0331(18) 0.044(2) 0.0264(17) 0.0008(16) 0.0134(15) 0.0048(17)
C25A 0.0289(17) 0.0347(19) 0.0243(16) 0.0019(15) 0.0133(14) 0.0017(16)
C26A 0.0359(19) 0.036(2) 0.0335(18) 0.0014(16) 0.0164(16) 0.0040(17)
C27A 0.043(2) 0.044(2) 0.036(2) -0.0008(17) 0.0151(17) -0.0045(19)
C28A 0.0311(19) 0.056(3) 0.039(2) 0.0042(19) 0.0127(17) -0.0037(19)
C29A 0.037(2) 0.052(2) 0.041(2) 0.0023(19) 0.0199(18) 0.0053(19)
C30A 0.0355(19) 0.040(2) 0.0308(18) 0.0001(16) 0.0160(16) 0.0009(17)

loop_
_atom_type_symbol
_atom_type_description
_atom_type_scat_dispersion_real
_atom_type_scat_dispersion_imag
_atom_type_scat_source
C C 0.0033 0.0016 'International Tables Vol C Tables 4.2.6.8 and 6.1.1.4'
H H 0.0000 0.0000 'International Tables Vol C Tables 4.2.6.8 and 6.1.1.4'
N N 0.0061 0.0033 'International Tables Vol C Tables 4.2.6.8 and 6.1.1.4'

loop_
_geom_angle_atom_site_label_1
_geom_angle_atom_site_label_2
_geom_angle_atom_site_label_3
_geom_angle
_geom_angle_site_symmetry_1
_geom_angle_site_symmetry_3
_geom_angle_publ_flag
C1 N1 C3 105.8(2) . . ?
C1 N1 C24 115.0(2) . . ?
C24 N1 C3 116.9(3) . . ?
C2 N2 C3 107.6(2) . . ?
C2 N2 C16 113.7(2) . . ?
C16 N2 C3 114.2(2) . . ?
N1 C1 H1 109.4 . . ?
N1 C1 C2 99.2(2) . . ?
N1 C1 C4 114.0(2) . . ?
C2 C1 H1 109.4 . . ?
C4 C1 H1 109.4 . . ?
C4 C1 C2 114.9(3) . . ?
N2 C2 C1 101.0(2) . . ?
N2 C2 H2 108.8 . . ?
N2 C2 C10 113.6(2) . . ?
C1 C2 H2 108.8 . . ?
C10 C2 C1 115.4(2) . . ?
C10 C2 H2 108.8 . . ?
N1 C3 N2 103.8(2) . . ?
N1 C3 H3 108.9 . . ?
N1 C3 C23 115.7(3) . . ?
N2 C3 H3 108.9 . . ?
N2 C3 C23 110.4(3) . . ?
C23 C3 H3 108.9 . . ?
C5 C4 C1 121.3(3) . . ?
C9 C4 C1 120.1(3) . . ?
C9 C4 C5 118.6(3) . . ?
C4 C5 H5 119.6 . . ?
C6 C5 C4 120.8(3) . . ?
C6 C5 H5 119.6 . . ?
C5 C6 H6 120.1 . . ?
C7 C6 C5 119.9(4) . . ?
C7 C6 H6 120.1 . . ?
C6 C7 H7 120.1 . . ?
C6 C7 C8 119.8(3) . . ?
C8 C7 H7 120.1 . . ?
C7 C8 H8 119.9 . . ?
C7 C8 C9 120.2(3) . . ?
C9 C8 H8 119.9 . . ?
C4 C9 C8 120.6(3) . . ?
C4 C9 H9 119.7 . . ?
C8 C9 H9 119.7 . . ?
C11 C10 C2 119.2(3) . . ?
C11 C10 C15 119.1(3) . . ?
C15 C10 C2 121.7(3) . . ?
C10 C11 H11 119.6 . . ?
C10 C11 C12 120.8(3) . . ?
C12 C11 H11 119.6 . . ?
C11 C12 H12 120.2 . . ?
C13 C12 C11 119.5(3) . . ?
C13 C12 H12 120.2 . . ?
C12 C13 H13 120.0 . . ?
C14 C13 C12 120.1(3) . . ?
C14 C13 H13 120.0 . . ?
C13 C14 H14 119.8 . . ?
C13 C14 C15 120.5(3) . . ?
C15 C14 H14 119.8 . . ?
C10 C15 C14 120.1(3) . . ?
C10 C15 H15 120.0 . . ?
C14 C15 H15 120.0 . . ?
N2 C16 H16A 109.5 . . ?
N2 C16 H16B 109.5 . . ?
N2 C16 C17 110.9(3) . . ?
H16A C16 H16B 108.0 . . ?
C17 C16 H16A 109.5 . . ?
C17 C16 H16B 109.5 . . ?
C18 C17 C16 120.9(3) . . ?
C18 C17 C22 118.6(3) . . ?
C22 C17 C16 120.4(3) . . ?
C17 C18 H18 119.7 . . ?
C17 C18 C19 120.6(4) . . ?
C19 C18 H18 119.7 . . ?
C18 C19 H19 119.9 . . ?
C20 C19 C18 120.2(4) . . ?
C20 C19 H19 119.9 . . ?
C19 C20 H20 120.1 . . ?
C19 C20 C21 119.8(4) . . ?
C21 C20 H20 120.1 . . ?
C20 C21 H21 119.9 . . ?
C20 C21 C22 120.2(4) . . ?
C22 C21 H21 119.9 . . ?
C17 C22 H22 119.7 . . ?
C21 C22 C17 120.5(3) . . ?
C21 C22 H22 119.7 . . ?
C3 C23 H23A 109.5 . . ?
C3 C23 H23B 109.5 . . ?
C3 C23 H23C 109.5 . . ?
H23A C23 H23B 109.5 . . ?
H23A C23 H23C 109.5 . . ?
H23B C23 H23C 109.5 . . ?
N1 C24 H24A 109.0 . . ?
N1 C24 H24B 109.0 . . ?
N1 C24 C25 112.9(3) . . ?
H24A C24 H24B 107.8 . . ?
C25 C24 H24A 109.0 . . ?
C25 C24 H24B 109.0 . . ?
C26 C25 C24 122.0(3) . . ?
C26 C25 C30 118.8(3) . . ?
C30 C25 C24 119.2(3) . . ?
C25 C26 H26 119.7 . . ?
C25 C26 C27 120.7(3) . . ?
C27 C26 H26 119.7 . . ?
C26 C27 H27 120.1 . . ?
C28 C27 C26 119.9(3) . . ?
C28 C27 H27 120.1 . . ?
C27 C28 H28 120.1 . . ?
C27 C28 C29 119.8(3) . . ?
C29 C28 H28 120.1 . . ?
C28 C29 H29 120.0 . . ?
C30 C29 C28 119.9(3) . . ?
C30 C29 H29 120.0 . . ?
C25 C30 H30 119.6 . . ?
C29 C30 C25 120.9(3) . . ?
C29 C30 H30 119.6 . . ?
C1A N1A C3A 104.9(2) . . ?
C24A N1A C1A 115.0(2) . . ?
C24A N1A C3A 116.3(2) . . ?
C2A N2A C3A 108.0(2) . . ?
C16A N2A C2A 112.2(3) . . ?
C16A N2A C3A 114.3(3) . . ?
N1A C1A H1A 109.1 . . ?
N1A C1A C2A 99.6(2) . . ?
N1A C1A C4A 113.6(3) . . ?
C2A C1A H1A 109.1 . . ?
C4A C1A H1A 109.1 . . ?
C4A C1A C2A 115.8(3) . . ?
N2A C2A C1A 101.2(2) . . ?
N2A C2A H2A 108.7 . . ?
N2A C2A C10A 111.7(3) . . ?
C1A C2A H2A 108.7 . . ?
C10A C2A C1A 117.3(3) . . ?
C10A C2A H2A 108.7 . . ?
N1A C3A N2A 103.9(2) . . ?
N1A C3A H3A 109.3 . . ?
N1A C3A C23A 115.0(3) . . ?
N2A C3A H3A 109.3 . . ?
N2A C3A C23A 110.0(3) . . ?
C23A C3A H3A 109.3 . . ?
C5A C4A C1A 122.2(3) . . ?
C5A C4A C9A 118.5(3) . . ?
C9A C4A C1A 119.3(3) . . ?
C4A C5A H5A 119.8 . . ?
C4A C5A C6A 120.3(4) . . ?
C6A C5A H5A 119.8 . . ?
C5A C6A H6A 120.0 . . ?
C7A C6A C5A 120.1(4) . . ?
C7A C6A H6A 120.0 . . ?
C6A C7A H7A 119.9 . . ?
C8A C7A C6A 120.1(4) . . ?
C8A C7A H7A 119.9 . . ?
C7A C8A H8A 120.2 . . ?
C7A C8A C9A 119.7(4) . . ?
C9A C8A H8A 120.2 . . ?
C4A C9A C8A 121.3(4) . . ?
C4A C9A H9A 119.4 . . ?
C8A C9A H9A 119.4 . . ?
C11A C10A C2A 120.2(3) . . ?
C11A C10A C15A 118.3(3) . . ?
C15A C10A C2A 121.5(3) . . ?
C10A C11A H11A 119.3 . . ?
C10A C11A C12A 121.5(4) . . ?
C12A C11A H11A 119.3 . . ?
C11A C12A H12A 120.2 . . ?
C13A C12A C11A 119.6(4) . . ?
C13A C12A H12A 120.2 . . ?
C12A C13A H13A 120.2 . . ?
C12A C13A C14A 119.6(3) . . ?
C14A C13A H13A 120.2 . . ?
C13A C14A H14A 119.8 . . ?
C15A C14A C13A 120.4(4) . . ?
C15A C14A H14A 119.8 . . ?
C10A C15A H15A 119.7 . . ?
C14A C15A C10A 120.6(3) . . ?
C14A C15A H15A 119.7 . . ?
N2A C16A H16C 108.8 . . ?
N2A C16A H16D 108.8 . . ?
N2A C16A C17A 113.7(3) . . ?
H16C C16A H16D 107.7 . . ?
C17A C16A H16C 108.8 . . ?
C17A C16A H16D 108.8 . . ?
C18A C17A C16A 119.9(3) . . ?
C18A C17A C22A 118.8(3) . . ?
C22A C17A C16A 121.2(3) . . ?
C17A C18A H18A 119.5 . . ?
C19A C18A C17A 120.9(4) . . ?
C19A C18A H18A 119.5 . . ?
C18A C19A H19A 120.0 . . ?
C20A C19A C18A 120.0(4) . . ?
C20A C19A H19A 120.0 . . ?
C19A C20A H20A 120.0 . . ?
C21A C20A C19A 119.9(4) . . ?
C21A C20A H20A 120.0 . . ?
C20A C21A H21A 120.1 . . ?
C20A C21A C22A 119.8(4) . . ?
C22A C21A H21A 120.1 . . ?
C17A C22A C21A 120.5(3) . . ?
C17A C22A H22A 119.7 . . ?
C21A C22A H22A 119.7 . . ?
C3A C23A H23D 109.5 . . ?
C3A C23A H23E 109.5 . . ?
C3A C23A H23F 109.5 . . ?
H23D C23A H23E 109.5 . . ?
H23D C23A H23F 109.5 . . ?
H23E C23A H23F 109.5 . . ?
N1A C24A H24C 109.0 . . ?
N1A C24A H24D 109.0 . . ?
N1A C24A C25A 113.0(3) . . ?
H24C C24A H24D 107.8 . . ?
C25A C24A H24C 109.0 . . ?
C25A C24A H24D 109.0 . . ?
C26A C25A C24A 121.8(3) . . ?
C30A C25A C24A 119.3(3) . . ?
C30A C25A C26A 118.9(3) . . ?
C25A C26A H26A 119.8 . . ?
C25A C26A C27A 120.5(3) . . ?
C27A C26A H26A 119.8 . . ?
C26A C27A H27A 120.0 . . ?
C28A C27A C26A 120.0(3) . . ?
C28A C27A H27A 120.0 . . ?
C27A C28A H28A 120.2 . . ?
C27A C28A C29A 119.6(3) . . ?
C29A C28A H28A 120.2 . . ?
C28A C29A H29A 119.8 . . ?
C28A C29A C30A 120.4(3) . . ?
C30A C29A H29A 119.8 . . ?
C25A C30A C29A 120.6(3) . . ?
C25A C30A H30A 119.7 . . ?
C29A C30A H30A 119.7 . . ?

loop_
_geom_bond_atom_site_label_1
_geom_bond_atom_site_label_2
_geom_bond_distance
_geom_bond_site_symmetry_2
_geom_bond_publ_flag
N1 C1 1.462(4) . ?
N1 C3 1.478(4) . ?
N1 C24 1.463(4) . ?
N2 C2 1.469(4) . ?
N2 C3 1.481(4) . ?
N2 C16 1.473(4) . ?
C1 H1 1.0000 . ?
C1 C2 1.531(4) . ?
C1 C4 1.506(4) . ?
C2 H2 1.0000 . ?
C2 C10 1.516(4) . ?
C3 H3 1.0000 . ?
C3 C23 1.523(5) . ?
C4 C5 1.389(4) . ?
C4 C9 1.379(4) . ?
C5 H5 0.9500 . ?
C5 C6 1.387(5) . ?
C6 H6 0.9500 . ?
C6 C7 1.375(5) . ?
C7 H7 0.9500 . ?
C7 C8 1.377(5) . ?
C8 H8 0.9500 . ?
C8 C9 1.385(5) . ?
C9 H9 0.9500 . ?
C10 C11 1.386(4) . ?
C10 C15 1.388(4) . ?
C11 H11 0.9500 . ?
C11 C12 1.394(4) . ?
C12 H12 0.9500 . ?
C12 C13 1.380(5) . ?
C13 H13 0.9500 . ?
C13 C14 1.378(5) . ?
C14 H14 0.9500 . ?
C14 C15 1.388(4) . ?
C15 H15 0.9500 . ?
C16 H16A 0.9900 . ?
C16 H16B 0.9900 . ?
C16 C17 1.513(4) . ?
C17 C18 1.382(4) . ?
C17 C22 1.396(5) . ?
C18 H18 0.9500 . ?
C18 C19 1.390(5) . ?
C19 H19 0.9500 . ?
C19 C20 1.375(6) . ?
C20 H20 0.9500 . ?
C20 C21 1.377(5) . ?
C21 H21 0.9500 . ?
C21 C22 1.382(5) . ?
C22 H22 0.9500 . ?
C23 H23A 0.9800 . ?
C23 H23B 0.9800 . ?
C23 H23C 0.9800 . ?
C24 H24A 0.9900 . ?
C24 H24B 0.9900 . ?
C24 C25 1.515(4) . ?
C25 C26 1.385(4) . ?
C25 C30 1.386(4) . ?
C26 H26 0.9500 . ?
C26 C27 1.390(4) . ?
C27 H27 0.9500 . ?
C27 C28 1.381(5) . ?
C28 H28 0.9500 . ?
C28 C29 1.385(5) . ?
C29 H29 0.9500 . ?
C29 C30 1.382(4) . ?
C30 H30 0.9500 . ?
N1A C1A 1.471(4) . ?
N1A C3A 1.476(4) . ?
N1A C24A 1.460(4) . ?
N2A C2A 1.473(4) . ?
N2A C3A 1.484(4) . ?
N2A C16A 1.462(4) . ?
C1A H1A 1.0000 . ?
C1A C2A 1.530(4) . ?
C1A C4A 1.509(4) . ?
C2A H2A 1.0000 . ?
C2A C10A 1.508(4) . ?
C3A H3A 1.0000 . ?
C3A C23A 1.510(5) . ?
C4A C5A 1.383(5) . ?
C4A C9A 1.385(5) . ?
C5A H5A 0.9500 . ?
C5A C6A 1.396(5) . ?
C6A H6A 0.9500 . ?
C6A C7A 1.377(5) . ?
C7A H7A 0.9500 . ?
C7A C8A 1.373(6) . ?
C8A H8A 0.9500 . ?
C8A C9A 1.386(5) . ?
C9A H9A 0.9500 . ?
C10A C11A 1.381(4) . ?
C10A C15A 1.392(5) . ?
C11A H11A 0.9500 . ?
C11A C12A 1.389(4) . ?
C12A H12A 0.9500 . ?
C12A C13A 1.382(5) . ?
C13A H13A 0.9500 . ?
C13A C14A 1.384(5) . ?
C14A H14A 0.9500 . ?
C14A C15A 1.382(4) . ?
C15A H15A 0.9500 . ?
C16A H16C 0.9900 . ?
C16A H16D 0.9900 . ?
C16A C17A 1.511(4) . ?
C17A C18A 1.384(5) . ?
C17A C22A 1.385(5) . ?
C18A H18A 0.9500 . ?
C18A C19A 1.383(5) . ?
C19A H19A 0.9500 . ?
C19A C20A 1.381(5) . ?
C20A H20A 0.9500 . ?
C20A C21A 1.380(5) . ?
C21A H21A 0.9500 . ?
C21A C22A 1.396(5) . ?
C22A H22A 0.9500 . ?
C23A H23D 0.9800 . ?
C23A H23E 0.9800 . ?
C23A H23F 0.9800 . ?
C24A H24C 0.9900 . ?
C24A H24D 0.9900 . ?
C24A C25A 1.519(4) . ?
C25A C26A 1.387(4) . ?
C25A C30A 1.383(4) . ?
C26A H26A 0.9500 . ?
C26A C27A 1.394(4) . ?
C27A H27A 0.9500 . ?
C27A C28A 1.381(5) . ?
C28A H28A 0.9500 . ?
C28A C29A 1.380(5) . ?
C29A H29A 0.9500 . ?
C29A C30A 1.385(4) . ?
C30A H30A 0.9500 . ?

loop_
_geom_torsion_atom_site_label_1
_geom_torsion_atom_site_label_2
_geom_torsion_atom_site_label_3
_geom_torsion_atom_site_label_4
_geom_torsion
_geom_torsion_site_symmetry_1
_geom_torsion_site_symmetry_2
_geom_torsion_site_symmetry_3
_geom_torsion_site_symmetry_4
_geom_torsion_publ_flag
N1 C1 C2 N2 45.3(3) . . . . ?
N1 C1 C2 C10 168.2(3) . . . . ?
N1 C1 C4 C5 38.0(4) . . . . ?
N1 C1 C4 C9 -142.8(3) . . . . ?
N1 C24 C25 C26 32.3(4) . . . . ?
N1 C24 C25 C30 -150.0(3) . . . . ?
N2 C2 C10 C11 -151.0(3) . . . . ?
N2 C2 C10 C15 31.5(4) . . . . ?
N2 C16 C17 C18 -110.8(3) . . . . ?
N2 C16 C17 C22 65.6(4) . . . . ?
C1 N1 C3 N2 25.5(3) . . . . ?
C1 N1 C3 C23 -95.6(3) . . . . ?
C1 N1 C24 C25 -173.0(3) . . . . ?
C1 C2 C10 C11 93.1(4) . . . . ?
C1 C2 C10 C15 -84.4(4) . . . . ?
C1 C4 C5 C6 179.0(3) . . . . ?
C1 C4 C9 C8 -178.9(3) . . . . ?
C2 N2 C3 N1 4.7(3) . . . . ?
C2 N2 C3 C23 129.3(3) . . . . ?
C2 N2 C16 C17 -171.3(2) . . . . ?
C2 C1 C4 C5 -75.6(4) . . . . ?
C2 C1 C4 C9 103.6(3) . . . . ?
C2 C10 C11 C12 -177.1(3) . . . . ?
C2 C10 C15 C14 177.5(3) . . . . ?
C3 N1 C1 C2 -44.0(3) . . . . ?
C3 N1 C1 C4 -166.7(3) . . . . ?
C3 N1 C24 C25 62.2(4) . . . . ?
C3 N2 C2 C1 -31.1(3) . . . . ?
C3 N2 C2 C10 -155.3(3) . . . . ?
C3 N2 C16 C17 64.8(3) . . . . ?
C4 C1 C2 N2 167.3(2) . . . . ?
C4 C1 C2 C10 -69.8(4) . . . . ?
C4 C5 C6 C7 -0.3(5) . . . . ?
C5 C4 C9 C8 0.3(5) . . . . ?
C5 C6 C7 C8 0.7(5) . . . . ?
C6 C7 C8 C9 -0.6(5) . . . . ?
C7 C8 C9 C4 0.1(5) . . . . ?
C9 C4 C5 C6 -0.2(5) . . . . ?
C10 C11 C12 C13 -0.8(5) . . . . ?
C11 C10 C15 C14 0.0(5) . . . . ?
C11 C12 C13 C14 0.6(5) . . . . ?
C12 C13 C14 C15 -0.1(5) . . . . ?
C13 C14 C15 C10 -0.2(5) . . . . ?
C15 C10 C11 C12 0.5(5) . . . . ?
C16 N2 C2 C1 -158.5(2) . . . . ?
C16 N2 C2 C10 77.3(3) . . . . ?
C16 N2 C3 N1 131.8(3) . . . . ?
C16 N2 C3 C23 -103.6(3) . . . . ?
C16 C17 C18 C19 174.7(3) . . . . ?
C16 C17 C22 C21 -175.3(3) . . . . ?
C17 C18 C19 C20 0.8(6) . . . . ?
C18 C17 C22 C21 1.2(5) . . . . ?
C18 C19 C20 C21 0.9(6) . . . . ?
C19 C20 C21 C22 -1.4(6) . . . . ?
C20 C21 C22 C17 0.4(5) . . . . ?
C22 C17 C18 C19 -1.8(5) . . . . ?
C24 N1 C1 C2 -174.5(3) . . . . ?
C24 N1 C1 C4 62.8(4) . . . . ?
C24 N1 C3 N2 154.9(2) . . . . ?
C24 N1 C3 C23 33.8(4) . . . . ?
C24 C25 C26 C27 177.4(3) . . . . ?
C24 C25 C30 C29 -177.0(3) . . . . ?
C25 C26 C27 C28 -0.5(5) . . . . ?
C26 C25 C30 C29 0.8(5) . . . . ?
C26 C27 C28 C29 0.9(5) . . . . ?
C27 C28 C29 C30 -0.4(5) . . . . ?
C28 C29 C30 C25 -0.4(5) . . . . ?
C30 C25 C26 C27 -0.3(5) . . . . ?
N1A C1A C2A N2A 44.0(3) . . . . ?
N1A C1A C2A C10A 165.8(3) . . . . ?
N1A C1A C4A C5A 40.6(4) . . . . ?
N1A C1A C4A C9A -138.6(3) . . . . ?
N1A C24A C25A C26A 27.7(4) . . . . ?
N1A C24A C25A C30A -154.5(3) . . . . ?
N2A C2A C10A C11A -138.7(3) . . . . ?
N2A C2A C10A C15A 40.0(4) . . . . ?
N2A C16A C17A C18A -130.8(3) . . . . ?
N2A C16A C17A C22A 53.0(4) . . . . ?
C1A N1A C3A N2A 28.8(3) . . . . ?
C1A N1A C3A C23A -91.3(3) . . . . ?
C1A N1A C24A C25A -174.1(3) . . . . ?
C1A C2A C10A C11A 105.1(4) . . . . ?
C1A C2A C10A C15A -76.2(4) . . . . ?
C1A C4A C5A C6A -178.5(3) . . . . ?
C1A C4A C9A C8A 179.0(3) . . . . ?
C2A N2A C3A N1A 0.2(3) . . . . ?
C2A N2A C3A C23A 123.8(3) . . . . ?
C2A N2A C16A C17A -167.6(3) . . . . ?
C2A C1A C4A C5A -73.8(4) . . . . ?
C2A C1A C4A C9A 107.0(4) . . . . ?
C2A C10A C11A C12A 178.6(3) . . . . ?
C2A C10A C15A C14A -179.1(3) . . . . ?
C3A N1A C1A C2A -45.4(3) . . . . ?
C3A N1A C1A C4A -169.2(3) . . . . ?
C3A N1A C24A C25A 62.7(4) . . . . ?
C3A N2A C2A C1A -27.5(3) . . . . ?
C3A N2A C2A C10A -153.1(3) . . . . ?
C3A N2A C16A C17A 69.1(4) . . . . ?
C4A C1A C2A N2A 166.2(3) . . . . ?
C4A C1A C2A C10A -72.0(4) . . . . ?
C4A C5A C6A C7A -0.5(5) . . . . ?
C5A C4A C9A C8A -0.2(5) . . . . ?
C5A C6A C7A C8A -0.2(6) . . . . ?
C6A C7A C8A C9A 0.6(6) . . . . ?
C7A C8A C9A C4A -0.4(6) . . . . ?
C9A C4A C5A C6A 0.7(5) . . . . ?
C10A C11A C12A C13A 0.0(5) . . . . ?
C11A C10A C15A C14A -0.4(5) . . . . ?
C11A C12A C13A C14A 0.7(5) . . . . ?
C12A C13A C14A C15A -1.2(5) . . . . ?
C13A C14A C15A C10A 1.1(5) . . . . ?
C15A C10A C11A C12A -0.1(5) . . . . ?
C16A N2A C2A C1A -154.3(3) . . . . ?
C16A N2A C2A C10A 80.1(3) . . . . ?
C16A N2A C3A N1A 125.7(3) . . . . ?
C16A N2A C3A C23A -110.7(3) . . . . ?
C16A C17A C18A C19A -175.4(3) . . . . ?
C16A C17A C22A C21A 176.1(3) . . . . ?
C17A C18A C19A C20A -0.9(6) . . . . ?
C18A C17A C22A C21A -0.1(5) . . . . ?
C18A C19A C20A C21A 0.2(6) . . . . ?
C19A C20A C21A C22A 0.5(6) . . . . ?
C20A C21A C22A C17A -0.6(5) . . . . ?
C22A C17A C18A C19A 0.9(5) . . . . ?
C24A N1A C1A C2A -174.5(3) . . . . ?
C24A N1A C1A C4A 61.7(4) . . . . ?
C24A N1A C3A N2A 157.2(3) . . . . ?
C24A N1A C3A C23A 37.0(4) . . . . ?
C24A C25A C26A C27A 178.7(3) . . . . ?
C24A C25A C30A C29A -178.3(3) . . . . ?
C25A C26A C27A C28A -1.1(5) . . . . ?
C26A C25A C30A C29A -0.4(5) . . . . ?
C26A C27A C28A C29A 0.7(5) . . . . ?
C27A C28A C29A C30A -0.2(5) . . . . ?
C28A C29A C30A C25A 0.0(5) . . . . ?
C30A C25A C26A C27A 0.9(5) . . . . ?
